data_4342513
loop_
_publ_author_name
'Lemon, Christopher M.'
'Halbach, Robert L.'
'Huynh, Michael'
'Nocera, Daniel G.'

_publ_section_title
;
 Photophysical Properties of \b-Substituted Free-Base Corroles.
;
_journal_issue 6
_journal_name_full 'Inorganic chemistry'
_journal_page_first 2713
_journal_page_last 2725
_journal_paper_doi 10.1021/ic502860g
_journal_volume 54
_journal_year 2015
_chemical_formula_moiety 'C39 H18 F10 N4 O2, C4 H8 O'
_chemical_formula_sum 'C43 H26 F10 N4 O3'
_chemical_formula_weight 836.68
_chemical_name_systematic
;
 ? 
;
_space_group_crystal_system monoclinic
_space_group_IT_number 14
_space_group_name_Hall '-P 2ybc'
_space_group_name_H-M_alt 'P 1 21/c 1'
_symmetry_space_group_name_Hall '-P 2ybc'
_symmetry_space_group_name_H-M 'P 1 21/c 1'
_atom_sites_solution_hydrogens geom
_atom_sites_solution_primary direct
_atom_sites_solution_secondary difmap
_audit_creation_date 2014-02-08
_audit_creation_method
;
Olex2 1.2
(compiled 2013.11.15 svn.r2834 for OlexSys, GUI svn.r4715)
;
_cell_angle_alpha 90.00
_cell_angle_beta 100.321(5)
_cell_angle_gamma 90.00
_cell_formula_units_Z 4
_cell_length_a 14.769(5)
_cell_length_b 8.526(3)
_cell_length_c 29.042(11)
_cell_measurement_reflns_used 8753
_cell_measurement_temperature 100(2)
_cell_measurement_theta_max 27.11
_cell_measurement_theta_min 2.49
_cell_volume 3598(2)
_computing_molecular_graphics 'Olex2 (Dolomanov et al., 2009)'
_computing_publication_material 'Olex2 (Dolomanov et al., 2009)'
_computing_structure_refinement 'XL (Sheldrick, 2008)'
_computing_structure_solution 'SHELXS-97 (Sheldrick, 2008)'
_diffrn_ambient_temperature 99.98
_diffrn_measured_fraction_theta_full 1.000
_diffrn_measured_fraction_theta_max 1.000
_diffrn_measurement_device_type 'Bruker APEX-II CCD'
_diffrn_measurement_method '\f and \w scans'
_diffrn_radiation_monochromator graphite
_diffrn_radiation_type MoK\a
_diffrn_radiation_wavelength 0.71073
_diffrn_reflns_av_R_equivalents 0.0588
_diffrn_reflns_av_unetI/netI 0.0452
_diffrn_reflns_limit_h_max 18
_diffrn_reflns_limit_h_min -18
_diffrn_reflns_limit_k_max 10
_diffrn_reflns_limit_k_min -10
_diffrn_reflns_limit_l_max 36
_diffrn_reflns_limit_l_min -36
_diffrn_reflns_number 32613
_diffrn_reflns_theta_full 26.37
_diffrn_reflns_theta_max 26.37
_diffrn_reflns_theta_min 1.40
_diffrn_source 'fine-focus sealed tube'
_diffrn_standards_number 0
_exptl_absorpt_coefficient_mu 0.134
_exptl_absorpt_correction_T_max 0.958
_exptl_absorpt_correction_T_min 0.930
_exptl_absorpt_correction_type multi-scan
_exptl_absorpt_process_details SADABS
_exptl_crystal_colour purple
_exptl_crystal_density_diffrn 1.545
_exptl_crystal_density_method 'not measured'
_exptl_crystal_description Block
_exptl_crystal_F_000 1704
_exptl_crystal_size_max 0.546
_exptl_crystal_size_mid 0.454
_exptl_crystal_size_min 0.322
_refine_diff_density_max 0.246
_refine_diff_density_min -0.217
_refine_diff_density_rms 0.045
_refine_ls_extinction_method none
_refine_ls_goodness_of_fit_ref 1.027
_refine_ls_hydrogen_treatment mixed
_refine_ls_matrix_type full
_refine_ls_number_parameters 645
_refine_ls_number_reflns 7369
_refine_ls_number_restraints 569
_refine_ls_restrained_S_all 0.988
_refine_ls_R_factor_all 0.0563
_refine_ls_R_factor_gt 0.0396
_refine_ls_shift/su_max 0.001
_refine_ls_shift/su_mean 0.000
_refine_ls_structure_factor_coef Fsqd
_refine_ls_weighting_details 'calc w=1/[\s^2^(Fo^2^)+(0.0365P)^2^+1.4320P] where P=(Fo^2^+2Fc^2^)/3'
_refine_ls_weighting_scheme calc
_refine_ls_wR_factor_gt 0.0923
_refine_ls_wR_factor_ref 0.1019
_reflns_number_gt 5679
_reflns_number_total 7369
_reflns_threshold_expression >2sigma(I)
_cod_data_source_file ic502860g_si_002.cif
_cod_data_source_block 2
_cod_depositor_comments 'Adding full bibliography for 4342513--4342515.cif.'
_cod_database_code 4342513
_olex2_refinement_description
;
1. Rigid bond restraints
 All non-hydrogen atoms
 with sigma for 1-2 distances of 0.01 and sigma for 1-3 distances of 0.01
2. Uiso/Uaniso restraints and constraints
All non-hydrogen atoms have similar U: within 1.7A with sigma of 0.04 and sigma
for terminal atoms of 0.08
;

loop_
_space_group_symop_id
_space_group_symop_operation_xyz
1 'x, y, z'
2 '-x, y+1/2, -z+1/2'
3 '-x, -y, -z'
4 'x, -y-1/2, z-1/2'

loop_
_atom_site_label
_atom_site_type_symbol
_atom_site_fract_x
_atom_site_fract_y
_atom_site_fract_z
_atom_site_U_iso_or_equiv
_atom_site_adp_type
_atom_site_occupancy
_atom_site_symmetry_multiplicity
_atom_site_calc_flag
_atom_site_refinement_flags_adp
F001 F 0.04247(6) 0.61334(11) 0.66402(3) 0.0319(2) Uani 1 1 d U
F002 F -0.23572(7) 0.85584(12) 0.59261(3) 0.0382(2) Uani 1 1 d U
F003 F 0.11790(7) 0.69117(13) 0.59056(4) 0.0440(3) Uani 1 1 d U
F004 F -0.16075(9) 0.91941(13) 0.51773(3) 0.0485(3) Uani 1 1 d U
F005 F 0.01786(9) 0.84550(13) 0.51674(4) 0.0494(3) Uani 1 1 d U
F006 F -0.39231(8) 0.14277(13) 0.87249(4) 0.0476(3) Uani 1 1 d U
O007 O -0.28552(8) 0.90254(14) 0.74142(4) 0.0351(3) Uani 1 1 d U
F008 F -0.48114(9) 0.66746(14) 0.88798(5) 0.0582(3) Uani 1 1 d U
O009 O 0.20002(8) 1.02033(15) 1.01091(4) 0.0384(3) Uani 1 1 d U
F00A F -0.48678(9) 0.05705(16) 0.93982(4) 0.0622(4) Uani 1 1 d U
N00B N -0.12090(9) 0.66194(16) 0.75859(4) 0.0224(3) Uani 1 1 d U
N00C N -0.22896(9) 0.56972(15) 0.82980(4) 0.0239(3) Uani 1 1 d U
N00D N -0.28403(9) 0.61024(17) 0.69764(5) 0.0247(3) Uani 1 1 d U
N00E N -0.37057(9) 0.51505(17) 0.76353(5) 0.0255(3) Uani 1 1 d U
O00F O 0.29094(9) 0.81466(18) 1.00360(5) 0.0521(4) Uani 1 1 d U
F00G F -0.58370(9) 0.2742(2) 0.97896(5) 0.0806(5) Uani 1 1 d U
F00H F -0.58174(10) 0.5793(2) 0.95222(5) 0.0826(5) Uani 1 1 d U
C00I C -0.06204(10) 0.71312(18) 0.79764(5) 0.0221(3) Uani 1 1 d U
C00J C 0.00460(10) 0.73574(18) 0.88128(5) 0.0223(3) Uani 1 1 d U
C00K C -0.14868(10) 0.60976(18) 0.85839(5) 0.0227(3) Uani 1 1 d U
C00L C 0.14515(11) 0.83545(19) 0.95314(5) 0.0249(3) Uani 1 1 d U
C00M C -0.07134(10) 0.68134(18) 0.84393(5) 0.0221(3) Uani 1 1 d U
C00N C -0.14365(11) 0.69024(18) 0.67236(5) 0.0242(3) Uani 1 1 d U
C00O C -0.09695(10) 0.72112(18) 0.71801(5) 0.0229(3) Uani 1 1 d U
C00P C -0.37723(11) 0.45974(19) 0.84312(5) 0.0258(3) Uani 1 1 d U
C00Q C 0.00384(11) 0.81036(19) 0.78065(5) 0.0239(3) Uani 1 1 d U
C00R C -0.01779(11) 0.81557(19) 0.73317(5) 0.0252(3) Uani 1 1 d U
C00S C 0.05670(11) 0.89490(19) 0.94971(5) 0.0249(3) Uani 1 1 d U
C00T C -0.41008(11) 0.4755(2) 0.71915(6) 0.0272(3) Uani 1 1 d U
C00U C -0.01294(11) 0.84431(19) 0.91462(5) 0.0245(3) Uani 1 1 d U
C00V C -0.00904(11) 0.69537(19) 0.62957(5) 0.0272(3) Uani 1 1 d U
C00W C -0.15443(11) 0.57223(19) 0.90653(5) 0.0253(3) Uani 1 1 d U
C00X C -0.41778(11) 0.45436(19) 0.79572(6) 0.0261(3) Uani 1 1 d U
C00Y C -0.09990(11) 0.73202(18) 0.63202(5) 0.0253(3) Uani 1 1 d U
C00Z C -0.23910(11) 0.51244(19) 0.90657(6) 0.0267(3) Uani 1 1 d U
C010 C 0.16380(11) 0.7267(2) 0.92025(6) 0.0276(3) Uani 1 1 d U
C011 C 0.09455(11) 0.68014(19) 0.88419(5) 0.0254(3) Uani 1 1 d U
C012 C -0.36065(11) 0.51747(19) 0.68362(5) 0.0266(3) Uani 1 1 d U
C013 C -0.28623(11) 0.51232(18) 0.85856(5) 0.0245(3) Uani 1 1 d U
C014 C -0.23080(11) 0.61581(19) 0.66337(5) 0.0249(3) Uani 1 1 d U
C015 C -0.14866(12) 0.8087(2) 0.59294(6) 0.0301(4) Uani 1 1 d U
C016 C 0.22060(12) 0.8852(2) 0.99139(6) 0.0307(4) Uani 1 1 d U
C017 C -0.49048(11) 0.3894(2) 0.72279(6) 0.0322(4) Uani 1 1 d U
C018 C -0.43268(11) 0.4079(2) 0.87859(6) 0.0287(4) Uani 1 1 d U
C019 C -0.35618(12) 0.4658(2) 0.63833(6) 0.0307(4) Uani 1 1 d U
C01A C -0.27774(12) 0.5271(2) 0.62562(6) 0.0303(4) Uani 1 1 d U
C01B C -0.49583(12) 0.3778(2) 0.76961(6) 0.0319(4) Uani 1 1 d U
C01C C 0.03118(12) 0.7343(2) 0.59176(6) 0.0325(4) Uani 1 1 d U
C01D C -0.11055(14) 0.8454(2) 0.55431(6) 0.0346(4) Uani 1 1 d U
C01E C -0.02006(14) 0.8097(2) 0.55386(6) 0.0355(4) Uani 1 1 d U
C01F C -0.43738(12) 0.2529(2) 0.89227(6) 0.0340(4) Uani 1 1 d U
C01G C -0.26012(14) 0.9715(2) 0.78740(7) 0.0386(4) Uani 1 1 d U
C01H C -0.48247(13) 0.5150(2) 0.89976(7) 0.0402(4) Uani 1 1 d U
C01I C -0.48666(13) 0.2076(3) 0.92623(7) 0.0442(5) Uani 1 1 d U
C01J C -0.28511(16) 1.0229(2) 0.70671(8) 0.0451(5) Uani 1 1 d U
C01K C -0.26091(17) 1.1461(3) 0.77955(9) 0.0524(6) Uani 1 1 d U
C01L C -0.53505(14) 0.3173(3) 0.94628(7) 0.0524(6) Uani 1 1 d U
C01M C -0.53396(14) 0.4713(3) 0.93289(7) 0.0531(6) Uani 1 1 d U
C01N C -0.23271(16) 1.1570(3) 0.73215(10) 0.0559(6) Uani 1 1 d U
C01O C 0.26950(16) 1.0794(3) 1.04849(8) 0.0500(5) Uani 1 1 d U
H00Z H -0.2638(11) 0.475(2) 0.9331(6) 0.026(4) Uiso 1 1 d .
H00R H 0.0134(11) 0.872(2) 0.7119(6) 0.021(4) Uiso 1 1 d .
H00Q H 0.0532(12) 0.864(2) 0.8009(6) 0.025(4) Uiso 1 1 d .
H00W H -0.1052(12) 0.585(2) 0.9326(6) 0.029(5) Uiso 1 1 d .
H00U H -0.0744(12) 0.8873(19) 0.9129(5) 0.021(4) Uiso 1 1 d .
H019 H -0.3991(13) 0.395(2) 0.6205(6) 0.035(5) Uiso 1 1 d .
H00S H 0.0459(11) 0.972(2) 0.9720(6) 0.026(4) Uiso 1 1 d .
H010 H 0.2235(13) 0.688(2) 0.9233(6) 0.031(5) Uiso 1 1 d .
H01A H -0.2553(12) 0.508(2) 0.5971(7) 0.035(5) Uiso 1 1 d .
H011 H 0.1089(12) 0.602(2) 0.8605(6) 0.033(5) Uiso 1 1 d .
H01B H -0.5410(14) 0.326(2) 0.7837(7) 0.039(5) Uiso 1 1 d .
H017 H -0.5318(13) 0.346(2) 0.6983(7) 0.034(5) Uiso 1 1 d .
H00B H -0.1647(13) 0.598(2) 0.7603(6) 0.033(5) Uiso 1 1 d .
H01F H -0.1988(15) 0.932(2) 0.8018(7) 0.046(6) Uiso 1 1 d .
H01H H -0.2577(16) 0.980(3) 0.6812(8) 0.060(7) Uiso 1 1 d .
H00E H -0.3169(14) 0.550(2) 0.7727(7) 0.036(5) Uiso 1 1 d .
H00D H -0.2829(14) 0.689(3) 0.7172(7) 0.045(6) Uiso 1 1 d .
H01G H -0.3023(16) 0.938(3) 0.8072(8) 0.055(6) Uiso 1 1 d .
H01J H -0.3231(16) 1.187(3) 0.7771(8) 0.056(6) Uiso 1 1 d .
H01C H 0.2494(16) 1.182(3) 1.0566(8) 0.060(7) Uiso 1 1 d .
H01D H 0.2729(17) 1.006(3) 1.0754(9) 0.069(8) Uiso 1 1 d .
H01I H -0.3517(16) 1.053(3) 0.6953(7) 0.053(6) Uiso 1 1 d .
H01E H 0.3299(17) 1.087(3) 1.0376(8) 0.058(7) Uiso 1 1 d .
H01K H -0.2191(17) 1.197(3) 0.8050(8) 0.066(7) Uiso 1 1 d .
H01L H -0.1664(19) 1.132(3) 0.7339(9) 0.074(8) Uiso 1 1 d .
H01M H -0.2480(18) 1.256(3) 0.7165(9) 0.076(8) Uiso 1 1 d .

loop_
_atom_site_aniso_label
_atom_site_aniso_U_11
_atom_site_aniso_U_22
_atom_site_aniso_U_33
_atom_site_aniso_U_23
_atom_site_aniso_U_13
_atom_site_aniso_U_12
F001 0.0315(5) 0.0344(5) 0.0314(5) 0.0032(4) 0.0100(4) 0.0044(4)
F002 0.0395(6) 0.0422(6) 0.0310(5) 0.0073(4) 0.0014(4) 0.0060(5)
F003 0.0475(6) 0.0374(6) 0.0561(7) -0.0013(5) 0.0331(5) -0.0016(5)
F004 0.0761(8) 0.0463(7) 0.0214(5) 0.0082(5) 0.0041(5) 0.0020(6)
F005 0.0856(9) 0.0391(6) 0.0327(6) -0.0020(5) 0.0355(6) -0.0087(6)
F006 0.0587(7) 0.0322(6) 0.0531(7) 0.0045(5) 0.0129(6) 0.0019(5)
O007 0.0370(7) 0.0303(7) 0.0384(7) -0.0042(5) 0.0075(5) 0.0015(5)
F008 0.0697(8) 0.0441(7) 0.0697(8) 0.0020(6) 0.0369(7) 0.0194(6)
O009 0.0376(7) 0.0356(7) 0.0373(7) -0.0113(6) -0.0055(5) 0.0022(6)
F00A 0.0550(7) 0.0670(9) 0.0589(8) 0.0327(7) -0.0053(6) -0.0255(6)
N00B 0.0224(7) 0.0256(7) 0.0194(6) 0.0008(5) 0.0049(5) -0.0006(6)
N00C 0.0239(7) 0.0252(7) 0.0228(6) 0.0002(5) 0.0051(5) -0.0009(5)
N00D 0.0258(7) 0.0266(7) 0.0212(7) -0.0029(6) 0.0026(5) -0.0009(6)
N00E 0.0222(7) 0.0297(8) 0.0241(7) -0.0007(6) 0.0031(5) -0.0025(6)
O00F 0.0349(7) 0.0547(9) 0.0586(9) -0.0219(7) -0.0136(6) 0.0111(6)
F00G 0.0525(8) 0.1405(15) 0.0557(8) 0.0304(9) 0.0287(6) -0.0149(8)
F00H 0.0729(10) 0.1123(13) 0.0767(10) -0.0046(9) 0.0516(8) 0.0257(9)
C00I 0.0219(7) 0.0222(8) 0.0224(7) -0.0009(6) 0.0043(6) 0.0037(6)
C00J 0.0257(8) 0.0226(8) 0.0189(7) 0.0035(6) 0.0052(6) -0.0008(6)
C00K 0.0252(8) 0.0218(8) 0.0211(7) -0.0007(6) 0.0043(6) 0.0020(6)
C00L 0.0268(8) 0.0247(8) 0.0230(8) 0.0025(6) 0.0043(6) -0.0024(6)
C00M 0.0225(7) 0.0228(8) 0.0213(7) 0.0002(6) 0.0045(6) 0.0033(6)
C00N 0.0283(8) 0.0231(8) 0.0216(7) 0.0013(6) 0.0058(6) 0.0041(6)
C00O 0.0256(8) 0.0221(8) 0.0222(7) -0.0002(6) 0.0078(6) 0.0039(6)
C00P 0.0257(8) 0.0242(8) 0.0283(8) -0.0003(6) 0.0076(6) 0.0014(6)
C00Q 0.0243(8) 0.0229(8) 0.0252(8) -0.0010(6) 0.0060(6) 0.0005(6)
C00R 0.0279(8) 0.0248(8) 0.0245(8) 0.0011(6) 0.0092(6) 0.0005(6)
C00S 0.0303(8) 0.0242(8) 0.0217(8) 0.0011(6) 0.0083(6) 0.0011(7)
C00T 0.0230(8) 0.0293(9) 0.0275(8) -0.0013(7) -0.0002(6) 0.0018(7)
C00U 0.0245(8) 0.0257(8) 0.0237(8) 0.0022(6) 0.0057(6) 0.0037(6)
C00V 0.0343(9) 0.0231(8) 0.0253(8) -0.0014(6) 0.0081(7) -0.0005(7)
C00W 0.0285(8) 0.0271(8) 0.0203(8) 0.0003(6) 0.0046(6) 0.0023(7)
C00X 0.0226(8) 0.0254(8) 0.0314(8) 0.0001(7) 0.0078(6) 0.0010(6)
C00Y 0.0340(9) 0.0222(8) 0.0207(7) -0.0031(6) 0.0075(6) -0.0023(7)
C00Z 0.0311(9) 0.0261(8) 0.0247(8) 0.0028(7) 0.0100(7) 0.0009(7)
C010 0.0242(8) 0.0282(9) 0.0306(9) 0.0001(7) 0.0054(7) 0.0017(7)
C011 0.0267(8) 0.0260(8) 0.0243(8) -0.0018(6) 0.0070(6) 0.0008(6)
C012 0.0248(8) 0.0273(8) 0.0255(8) -0.0007(6) -0.0016(6) 0.0003(6)
C013 0.0261(8) 0.0231(8) 0.0259(8) 0.0000(6) 0.0087(6) 0.0026(6)
C014 0.0293(8) 0.0252(8) 0.0200(7) 0.0026(6) 0.0044(6) 0.0039(6)
C015 0.0373(9) 0.0287(9) 0.0242(8) -0.0025(7) 0.0047(7) 0.0005(7)
C016 0.0317(9) 0.0321(9) 0.0279(8) -0.0023(7) 0.0043(7) -0.0013(7)
C017 0.0232(8) 0.0382(10) 0.0337(9) -0.0029(8) 0.0014(7) -0.0035(7)
C018 0.0229(8) 0.0347(9) 0.0289(8) 0.0021(7) 0.0059(6) -0.0019(7)
C019 0.0330(9) 0.0306(9) 0.0263(8) -0.0032(7) -0.0008(7) -0.0025(7)
C01A 0.0359(9) 0.0323(9) 0.0224(8) -0.0030(7) 0.0048(7) 0.0006(7)
C01B 0.0238(8) 0.0346(10) 0.0379(9) -0.0001(8) 0.0071(7) -0.0031(7)
C01C 0.0400(10) 0.0252(9) 0.0375(9) -0.0063(7) 0.0208(8) -0.0045(7)
C01D 0.0574(12) 0.0270(9) 0.0189(8) 0.0002(7) 0.0055(8) -0.0027(8)
C01E 0.0616(12) 0.0258(9) 0.0244(8) -0.0046(7) 0.0216(8) -0.0079(8)
C01F 0.0277(9) 0.0392(10) 0.0338(9) 0.0048(8) 0.0020(7) -0.0041(7)
C01G 0.0333(10) 0.0378(10) 0.0438(11) -0.0108(8) 0.0045(9) 0.0032(8)
C01H 0.0362(10) 0.0458(11) 0.0417(10) 0.0041(9) 0.0157(8) 0.0049(8)
C01I 0.0328(10) 0.0575(13) 0.0386(10) 0.0186(9) -0.0035(8) -0.0153(9)
C01J 0.0492(13) 0.0396(11) 0.0498(12) 0.0044(9) 0.0175(10) 0.0054(9)
C01K 0.0452(12) 0.0354(11) 0.0703(15) -0.0146(10) -0.0065(11) 0.0085(10)
C01L 0.0322(10) 0.0903(17) 0.0367(11) 0.0166(11) 0.0119(8) -0.0087(11)
C01M 0.0383(11) 0.0809(16) 0.0454(12) 0.0006(11) 0.0217(9) 0.0102(11)
C01N 0.0370(12) 0.0369(12) 0.0931(18) 0.0134(12) 0.0098(11) 0.0002(9)
C01O 0.0447(13) 0.0493(13) 0.0493(13) -0.0222(11) -0.0096(10) 0.0012(10)

loop_
_atom_type_symbol
_atom_type_description
_atom_type_scat_dispersion_real
_atom_type_scat_dispersion_imag
_atom_type_scat_source
C C 0.0033 0.0016 'International Tables Vol C Tables 4.2.6.8 and 6.1.1.4'
H H 0.0000 0.0000 'International Tables Vol C Tables 4.2.6.8 and 6.1.1.4'
N N 0.0061 0.0033 'International Tables Vol C Tables 4.2.6.8 and 6.1.1.4'
O O 0.0106 0.0060 'International Tables Vol C Tables 4.2.6.8 and 6.1.1.4'
F F 0.0171 0.0103 'International Tables Vol C Tables 4.2.6.8 and 6.1.1.4'

loop_
_geom_angle_atom_site_label_1
_geom_angle_atom_site_label_2
_geom_angle_atom_site_label_3
_geom_angle
C01J O007 C01G 108.91(15)
C016 O009 C01O 115.67(15)
C00I N00B C00O 111.55(14)
C00K N00C C013 106.29(13)
C014 N00D C012 110.54(13)
C00T N00E C00X 111.74(14)
N00B C00I C00M 125.12(14)
N00B C00I C00Q 105.57(13)
C00M C00I C00Q 129.18(14)
C00U C00J C00M 120.18(14)
C00U C00J C011 118.34(14)
C011 C00J C00M 121.47(14)
N00C C00K C00M 125.74(13)
N00C C00K C00W 109.69(14)
C00M C00K C00W 124.56(14)
C00S C00L C010 119.53(15)
C00S C00L C016 121.27(15)
C010 C00L C016 119.20(15)
C00I C00M C00J 116.64(13)
C00I C00M C00K 125.97(14)
C00K C00M C00J 117.29(13)
C00O C00N C00Y 119.46(14)
C00O C00N C014 122.28(14)
C014 C00N C00Y 118.24(14)
N00B C00O C00N 125.28(15)
N00B C00O C00R 105.30(13)
C00N C00O C00R 129.42(14)
C00X C00P C013 122.56(14)
C00X C00P C018 118.54(14)
C013 C00P C018 118.90(14)
C00R C00Q C00I 108.54(14)
C00Q C00R C00O 109.03(14)
C00U C00S C00L 120.39(15)
N00E C00T C012 116.07(14)
N00E C00T C017 106.34(14)
C012 C00T C017 137.39(15)
C00S C00U C00J 120.82(15)
F001 C00V C00Y 120.16(14)
F001 C00V C01C 116.88(15)
C01C C00V C00Y 122.91(16)
C00Z C00W C00K 107.33(14)
N00E C00X C00P 118.70(14)
N00E C00X C01B 105.90(14)
C00P C00X C01B 134.70(15)
C00V C00Y C00N 123.25(14)
C00V C00Y C015 115.21(14)
C015 C00Y C00N 121.52(15)
C00W C00Z C013 106.62(14)
C011 C010 C00L 119.95(15)
C010 C011 C00J 120.89(15)
N00D C012 C00T 115.67(14)
N00D C012 C019 106.45(14)
C019 C012 C00T 136.38(16)
N00C C013 C00P 124.88(14)
N00C C013 C00Z 110.04(14)
C00P C013 C00Z 125.07(14)
N00D C014 C00N 120.01(14)
N00D C014 C01A 106.22(14)
C01A C014 C00N 133.52(15)
F002 C015 C00Y 119.98(14)
F002 C015 C01D 117.10(15)
C01D C015 C00Y 122.88(16)
O009 C016 C00L 111.33(14)
O00F C016 O009 123.76(16)
O00F C016 C00L 124.90(16)
C01B C017 C00T 107.92(15)
C01F C018 C00P 122.83(15)
C01H C018 C00P 120.81(16)
C01H C018 C01F 116.36(16)
C01A C019 C012 108.38(15)
C019 C01A C014 108.37(15)
C017 C01B C00X 108.00(15)
F003 C01C C00V 120.33(16)
F003 C01C C01E 119.89(15)
C01E C01C C00V 119.67(16)
F004 C01D C015 120.25(17)
F004 C01D C01E 119.90(15)
C01E C01D C015 119.83(16)
F005 C01E C01C 120.09(17)
F005 C01E C01D 120.42(17)
C01D C01E C01C 119.48(15)
F006 C01F C018 119.46(15)
F006 C01F C01I 118.41(17)
C01I C01F C018 122.12(18)
O007 C01G C01K 105.56(17)
F008 C01H C018 119.42(16)
F008 C01H C01M 118.25(18)
C01M C01H C018 122.3(2)
F00A C01I C01F 120.4(2)
F00A C01I C01L 119.99(18)
C01L C01I C01F 119.60(19)
O007 C01J C01N 105.39(18)
C01G C01K C01N 101.71(18)
F00G C01L C01I 120.0(2)
F00G C01L C01M 119.9(2)
C01I C01L C01M 120.04(18)
F00H C01M C01H 120.2(2)
F00H C01M C01L 120.32(19)
C01L C01M C01H 119.5(2)
C01J C01N C01K 101.52(18)

loop_
_geom_bond_atom_site_label_1
_geom_bond_atom_site_label_2
_geom_bond_distance
F001 C00V 1.3402(19)
F002 C015 1.345(2)
F003 C01C 1.339(2)
F004 C01D 1.339(2)
F005 C01E 1.3361(19)
F006 C01F 1.339(2)
O007 C01G 1.446(2)
O007 C01J 1.439(2)
F008 C01H 1.345(2)
O009 C016 1.343(2)
O009 C01O 1.448(2)
F00A C01I 1.343(2)
N00B C00I 1.371(2)
N00B C00O 1.385(2)
N00C C00K 1.363(2)
N00C C013 1.381(2)
N00D C012 1.381(2)
N00D C014 1.375(2)
N00E C00T 1.359(2)
N00E C00X 1.365(2)
O00F C016 1.197(2)
F00G C01L 1.340(2)
F00H C01M 1.343(3)
C00I C00M 1.402(2)
C00I C00Q 1.432(2)
C00J C00M 1.488(2)
C00J C00U 1.397(2)
C00J C011 1.399(2)
C00K C00M 1.423(2)
C00K C00W 1.452(2)
C00L C00S 1.388(2)
C00L C010 1.394(2)
C00L C016 1.487(2)
C00N C00O 1.405(2)
C00N C00Y 1.479(2)
C00N C014 1.417(2)
C00O C00R 1.423(2)
C00P C00X 1.400(2)
C00P C013 1.412(2)
C00P C018 1.493(2)
C00Q C00R 1.359(2)
C00S C00U 1.381(2)
C00T C012 1.413(2)
C00T C017 1.416(2)
C00V C00Y 1.392(2)
C00V C01C 1.379(2)
C00W C00Z 1.351(2)
C00X C01B 1.420(2)
C00Y C015 1.393(2)
C00Z C013 1.442(2)
C010 C011 1.384(2)
C012 C019 1.400(2)
C014 C01A 1.408(2)
C015 C01D 1.378(2)
C017 C01B 1.380(3)
C018 C01F 1.385(3)
C018 C01H 1.384(3)
C019 C01A 1.380(3)
C01C C01E 1.378(3)
C01D C01E 1.373(3)
C01F C01I 1.382(3)
C01G C01K 1.506(3)
C01H C01M 1.380(3)
C01I C01L 1.369(3)
C01J C01N 1.499(3)
C01K C01N 1.511(4)
C01L C01M 1.370(4)
